data_4027002
loop_
_publ_author_name
'Paresh M. Vadhadiya'
'Vedavati G. Puranik'
'C. V. Ramana'

_publ_section_title
;
 The Total Synthesis and Structural Revision of Stagonolide D
;
_journal_name_full 'Journal of Organic Chemistry'
_journal_page_first 2169
_journal_page_last 2175
_journal_paper_doi 10.1021/jo202138g
_journal_volume 77
_journal_year 2012
_chemical_formula_moiety 'C10 H16 O5'
_chemical_formula_sum 'C10 H16 O5'
_chemical_formula_weight 216.23
_chemical_melting_point 459
_chemical_name_common Alphatriol
_chemical_name_systematic
; 
 ? 
;
_space_group_IT_number 4
_symmetry_cell_setting monoclinic
_symmetry_space_group_name_Hall 'P 2yb'
_symmetry_space_group_name_H-M 'P 1 21 1'
_atom_sites_solution_hydrogens geom
_atom_sites_solution_primary direct
_atom_sites_solution_secondary difmap
_audit_creation_method SHELXL-97
_cell_angle_alpha 90.00
_cell_angle_beta 90.213(2)
_cell_angle_gamma 90.00
_cell_formula_units_Z 2
_cell_length_a 7.5846(7)
_cell_length_b 5.8330(5)
_cell_length_c 11.8172(11)
_cell_measurement_reflns_used 1731
_cell_measurement_temperature 100(2)
_cell_measurement_theta_max 25.778
_cell_measurement_theta_min 3.186
_cell_volume 522.80(8)
_computing_cell_refinement 'BRUKER SAINT'
_computing_data_collection 'BRUKER SMART'
_computing_data_reduction 'BRUKER SAINT'
_computing_molecular_graphics 'SHELXTL, PyMOL and PLATON'
_computing_publication_material SHELXTL
_computing_structure_refinement 'SHELXL-97 (Sheldrick, 1997)'
_computing_structure_solution 'SHELXS-97 (Sheldrick, 1990)'
_diffrn_ambient_temperature 100(2)
_diffrn_measured_fraction_theta_full 0.999
_diffrn_measured_fraction_theta_max 0.999
_diffrn_measurement_device 'Bruker Smart APEX'
_diffrn_measurement_device_type 'CCD Area Detector'
_diffrn_measurement_method 'Omega Scan'
_diffrn_radiation_monochromator graphite
_diffrn_radiation_source 'fine-focus sealed tube'
_diffrn_radiation_type MoK\a
_diffrn_radiation_wavelength 0.71073
_diffrn_reflns_av_R_equivalents 0.0234
_diffrn_reflns_av_sigmaI/netI 0.0276
_diffrn_reflns_limit_h_max 8
_diffrn_reflns_limit_h_min -9
_diffrn_reflns_limit_k_max 6
_diffrn_reflns_limit_k_min -6
_diffrn_reflns_limit_l_max 13
_diffrn_reflns_limit_l_min -13
_diffrn_reflns_number 5084
_diffrn_reflns_theta_full 25.00
_diffrn_reflns_theta_max 25.00
_diffrn_reflns_theta_min 1.72
_exptl_absorpt_coefficient_mu 0.110
_exptl_absorpt_correction_T_max 0.9962
_exptl_absorpt_correction_T_min 0.9471
_exptl_absorpt_correction_type multi-scan
_exptl_absorpt_process_details 'Bruker SADABS'
_exptl_crystal_colour colourless
_exptl_crystal_density_diffrn 1.374
_exptl_crystal_description needle
_exptl_crystal_F_000 232
_exptl_crystal_size_max 0.50
_exptl_crystal_size_mid 0.08
_exptl_crystal_size_min 0.04
_refine_diff_density_max 0.159
_refine_diff_density_min -0.125
_refine_diff_density_rms 0.031
_refine_ls_abs_structure_details 'Flack H D (1983), Acta Cryst. A39, 876-881'
_refine_ls_abs_structure_Flack -0.1(10)
_refine_ls_extinction_method none
_refine_ls_goodness_of_fit_ref 1.055
_refine_ls_hydrogen_treatment riding
_refine_ls_matrix_type full
_refine_ls_number_parameters 140
_refine_ls_number_reflns 1828
_refine_ls_number_restraints 1
_refine_ls_restrained_S_all 1.055
_refine_ls_R_factor_all 0.0337
_refine_ls_R_factor_gt 0.0305
_refine_ls_shift/su_max 0.000
_refine_ls_shift/su_mean 0.000
_refine_ls_structure_factor_coef Fsqd
_refine_ls_weighting_details 'calc w=1/[\s^2^(Fo^2^)+(0.0365P)^2^+0.0396P] where P=(Fo^2^+2Fc^2^)/3'
_refine_ls_weighting_scheme calc
_refine_ls_wR_factor_gt 0.0697
_refine_ls_wR_factor_ref 0.0713
_reflns_number_gt 1696
_reflns_number_total 1828
_reflns_threshold_expression >2sigma(I)
_cod_data_source_file jo202138g_si_001.cif
_cod_data_source_block C10H16O5Compound8
_cod_depositor_comments
;
The following automatic conversions were performed:

'_chemical_melting_point' value '186 degree centigrade' was changed
to '459.15' - it was converted from degrees Celsius(C) to Kelvins(K).

Automatic conversion script
Id: cif_fix_values 1891 2012-01-12 08:04:46Z andrius 
;
_cod_database_code 4027002

loop_
_symmetry_equiv_pos_as_xyz
'x, y, z'
'-x, y+1/2, -z'

loop_
_atom_site_label
_atom_site_type_symbol
_atom_site_fract_x
_atom_site_fract_y
_atom_site_fract_z
_atom_site_U_iso_or_equiv
_atom_site_adp_type
_atom_site_occupancy
_atom_site_symmetry_multiplicity
_atom_site_calc_flag
_atom_site_refinement_flags
O1 O 0.17876(14) 0.76191(19) 0.17335(10) 0.0282(3) Uani 1 1 d .
O4 O 0.39811(16) 0.6351(2) 0.49901(9) 0.0300(3) Uani 1 1 d .
H4 H 0.3971 0.5169 0.5396 0.045 Uiso 1 1 calc R
O3 O -0.21448(14) 0.4497(2) 0.37641(10) 0.0343(3) Uani 1 1 d .
H3 H -0.2693 0.3709 0.4243 0.051 Uiso 1 1 calc R
C9 C 0.3696(2) 0.7530(3) 0.18648(13) 0.0262(4) Uani 1 1 d .
H9 H 0.4138 0.6001 0.1609 0.031 Uiso 1 1 calc R
O2 O 0.18115(17) 0.4452(3) 0.06596(11) 0.0474(4) Uani 1 1 d .
C1 C 0.1006(2) 0.5838(3) 0.12034(14) 0.0310(4) Uani 1 1 d .
C8 C 0.4046(2) 0.7809(3) 0.31341(14) 0.0246(4) Uani 1 1 d .
H8 H 0.3373 0.9183 0.3397 0.030 Uiso 1 1 calc R
C7 C 0.3464(2) 0.5763(3) 0.38579(13) 0.0243(4) Uani 1 1 d .
H7 H 0.4134 0.4371 0.3615 0.029 Uiso 1 1 calc R
C6 C 0.1528(2) 0.5257(3) 0.37963(14) 0.0257(4) Uani 1 1 d .
H6 H 0.0740 0.6324 0.4131 0.031 Uiso 1 1 calc R
O5 O 0.58784(14) 0.8268(2) 0.33085(10) 0.0286(3) Uani 1 1 d .
H5 H 0.6419 0.7028 0.3411 0.043 Uiso 1 1 calc R
C2 C -0.0946(2) 0.5775(4) 0.13818(16) 0.0355(5) Uani 1 1 d .
H2A H -0.1557 0.6090 0.0657 0.043 Uiso 1 1 calc R
H2B H -0.1285 0.6982 0.1928 0.043 Uiso 1 1 calc R
C5 C 0.0847(2) 0.3416(3) 0.33053(14) 0.0267(4) Uani 1 1 d .
H5A H 0.1643 0.2249 0.3076 0.032 Uiso 1 1 calc R
C3 C -0.1520(2) 0.3424(4) 0.18333(16) 0.0377(5) Uani 1 1 d .
H3A H -0.2810 0.3267 0.1728 0.045 Uiso 1 1 calc R
H3B H -0.0946 0.2215 0.1377 0.045 Uiso 1 1 calc R
C10 C 0.4487(2) 0.9385(4) 0.11395(15) 0.0380(5) Uani 1 1 d .
H10A H 0.4034 1.0880 0.1381 0.057 Uiso 1 1 calc R
H10B H 0.4167 0.9119 0.0346 0.057 Uiso 1 1 calc R
H10C H 0.5773 0.9363 0.1220 0.057 Uiso 1 1 calc R
C4 C -0.1076(2) 0.3024(3) 0.30807(15) 0.0297(4) Uani 1 1 d .
H4A H -0.1363 0.1397 0.3273 0.036 Uiso 1 1 calc R

loop_
_atom_site_aniso_label
_atom_site_aniso_U_11
_atom_site_aniso_U_22
_atom_site_aniso_U_33
_atom_site_aniso_U_23
_atom_site_aniso_U_13
_atom_site_aniso_U_12
O1 0.0225(6) 0.0306(7) 0.0316(6) 0.0007(6) -0.0050(5) -0.0007(5)
O4 0.0327(7) 0.0334(7) 0.0239(6) 0.0033(5) -0.0039(5) -0.0012(6)
O3 0.0220(6) 0.0366(7) 0.0444(7) 0.0056(6) 0.0066(5) 0.0016(6)
C9 0.0205(9) 0.0302(10) 0.0281(9) -0.0003(8) -0.0007(7) 0.0035(8)
O2 0.0444(8) 0.0553(9) 0.0426(8) -0.0205(8) 0.0084(6) -0.0091(8)
C1 0.0367(11) 0.0361(11) 0.0201(8) 0.0028(8) -0.0026(7) -0.0086(9)
C8 0.0174(8) 0.0267(9) 0.0298(9) -0.0010(8) -0.0017(7) 0.0008(7)
C7 0.0225(9) 0.0261(9) 0.0243(8) -0.0011(7) -0.0018(6) 0.0037(7)
C6 0.0230(9) 0.0289(10) 0.0251(9) 0.0036(7) 0.0028(7) 0.0049(7)
O5 0.0212(6) 0.0305(7) 0.0339(7) -0.0008(5) -0.0027(5) -0.0013(5)
C2 0.0286(10) 0.0462(12) 0.0316(9) 0.0052(9) -0.0087(7) -0.0070(9)
C5 0.0243(9) 0.0251(9) 0.0306(9) 0.0069(8) 0.0026(7) 0.0038(8)
C3 0.0295(10) 0.0447(12) 0.0389(11) -0.0015(9) -0.0048(8) -0.0095(9)
C10 0.0299(10) 0.0497(12) 0.0343(10) 0.0072(10) 0.0001(8) -0.0043(10)
C4 0.0259(9) 0.0254(10) 0.0378(10) 0.0013(8) 0.0013(7) -0.0013(7)

loop_
_atom_type_symbol
_atom_type_description
_atom_type_scat_dispersion_real
_atom_type_scat_dispersion_imag
_atom_type_scat_source
C C 0.0033 0.0016 'International Tables Vol C Tables 4.2.6.8 and 6.1.1.4'
H H 0.0000 0.0000 'International Tables Vol C Tables 4.2.6.8 and 6.1.1.4'
O O 0.0106 0.0060 'International Tables Vol C Tables 4.2.6.8 and 6.1.1.4'

loop_
_geom_angle_atom_site_label_1
_geom_angle_atom_site_label_2
_geom_angle_atom_site_label_3
_geom_angle
C1 O1 C9 117.18(13)
C7 O4 H4 109.5
C4 O3 H3 109.5
O1 C9 C10 108.14(13)
O1 C9 C8 105.62(12)
C10 C9 C8 114.40(15)
O1 C9 H9 109.5
C10 C9 H9 109.5
C8 C9 H9 109.5
O2 C1 O1 122.93(16)
O2 C1 C2 124.31(17)
O1 C1 C2 112.75(16)
O5 C8 C9 109.03(12)
O5 C8 C7 110.29(12)
C9 C8 C7 114.47(14)
O5 C8 H8 107.6
C9 C8 H8 107.6
C7 C8 H8 107.6
O4 C7 C6 110.88(13)
O4 C7 C8 104.83(13)
C6 C7 C8 114.19(13)
O4 C7 H7 108.9
C6 C7 H7 108.9
C8 C7 H7 108.9
C5 C6 C7 124.14(16)
C5 C6 H6 117.9
C7 C6 H6 117.9
C8 O5 H5 109.5
C1 C2 C3 110.69(16)
C1 C2 H2A 109.5
C3 C2 H2A 109.5
C1 C2 H2B 109.5
C3 C2 H2B 109.5
H2A C2 H2B 108.1
C6 C5 C4 125.38(16)
C6 C5 H5A 117.3
C4 C5 H5A 117.3
C4 C3 C2 114.20(16)
C4 C3 H3A 108.7
C2 C3 H3A 108.7
C4 C3 H3B 108.7
C2 C3 H3B 108.7
H3A C3 H3B 107.6
C9 C10 H10A 109.5
C9 C10 H10B 109.5
H10A C10 H10B 109.5
C9 C10 H10C 109.5
H10A C10 H10C 109.5
H10B C10 H10C 109.5
O3 C4 C5 111.14(15)
O3 C4 C3 109.19(15)
C5 C4 C3 110.98(14)
O3 C4 H4A 108.5
C5 C4 H4A 108.5
C3 C4 H4A 108.5

loop_
_geom_bond_atom_site_label_1
_geom_bond_atom_site_label_2
_geom_bond_distance
O1 C1 1.349(2)
O1 C9 1.4562(18)
O4 C7 1.434(2)
O4 H4 0.8400
O3 C4 1.433(2)
O3 H3 0.8400
C9 C10 1.506(3)
C9 C8 1.531(2)
C9 H9 1.0000
O2 C1 1.201(2)
C1 C2 1.497(3)
C8 O5 1.4293(18)
C8 C7 1.534(2)
C8 H8 1.0000
C7 C6 1.499(2)
C7 H7 1.0000
C6 C5 1.324(2)
C6 H6 0.9500
O5 H5 0.8400
C2 C3 1.535(3)
C2 H2A 0.9900
C2 H2B 0.9900
C5 C4 1.500(2)
C5 H5A 0.9500
C3 C4 1.529(3)
C3 H3A 0.9900
C3 H3B 0.9900
C10 H10A 0.9800
C10 H10B 0.9800
C10 H10C 0.9800
C4 H4A 1.0000

loop_
_geom_torsion_atom_site_label_1
_geom_torsion_atom_site_label_2
_geom_torsion_atom_site_label_3
_geom_torsion_atom_site_label_4
_geom_torsion
C1 O1 C9 C10 112.38(16)
C1 O1 C9 C8 -124.73(14)
C9 O1 C1 O2 -14.6(2)
C9 O1 C1 C2 164.60(14)
O1 C9 C8 O5 -166.81(13)
C10 C9 C8 O5 -48.01(19)
O1 C9 C8 C7 69.13(17)
C10 C9 C8 C7 -172.07(14)
O5 C8 C7 O4 54.23(15)
C9 C8 C7 O4 177.61(13)
O5 C8 C7 C6 175.78(14)
C9 C8 C7 C6 -60.84(18)
O4 C7 C6 C5 -130.99(17)
C8 C7 C6 C5 110.86(18)
O2 C1 C2 C3 52.6(2)
O1 C1 C2 C3 -126.61(16)
C7 C6 C5 C4 -170.63(15)
C1 C2 C3 C4 75.1(2)
C6 C5 C4 O3 -18.4(2)
C6 C5 C4 C3 103.3(2)
C2 C3 C4 O3 68.71(19)
C2 C3 C4 C5 -54.1(2)
